data_7217415
loop_
_publ_author_name
'Aaker\"oy, Christer B.'
'Wijethunga, Tharanga K.'
'Haj, Mohammad Abul'
'Desper, John'
'Moore, Curtis'

_publ_section_title
;
 The structural landscape of heteroaryl-2-imidazoles: competing halogen-
 and hydrogen-bond interactions
;
_journal_issue 31
_journal_name_full CrystEngComm
_journal_page_first 7218
_journal_paper_doi 10.1039/C4CE00803K
_journal_volume 16
_journal_year 2014
_chemical_formula_moiety
;
(C7 H6 N4)2 (C12 F8 I2)
;
_chemical_formula_sum 'C26 H12 F8 I2 N8'
_chemical_formula_weight 842.24
_chemical_name_systematic
;
TW-1-69 [2-(2-pyrazinyl)-imidazole]2, 4,4'-diiodo-F8-biphenyl
;
_space_group_IT_number 2
_symmetry_cell_setting triclinic
_symmetry_space_group_name_Hall '-P 1'
_symmetry_space_group_name_H-M 'P -1'
_atom_sites_solution_hydrogens geom
_atom_sites_solution_primary direct
_atom_sites_solution_secondary difmap
_audit_creation_method SHELXL-97
_cell_angle_alpha 67.3200(10)
_cell_angle_beta 88.558(2)
_cell_angle_gamma 81.6160(10)
_cell_formula_units_Z 2
_cell_length_a 7.6527(4)
_cell_length_b 12.7331(7)
_cell_length_c 15.4446(9)
_cell_measurement_reflns_used 9485
_cell_measurement_temperature 120(2)
_cell_measurement_theta_max 33.35
_cell_measurement_theta_min 2.66
_cell_volume 1372.95(13)
_computing_cell_refinement 'Bruker SAINT'
_computing_data_collection 'Bruker APEX2'
_computing_data_reduction 'Bruker SAINT'
_computing_molecular_graphics 'Bruker SHELXTL'
_computing_publication_material 'Bruker SHELXTL'
_computing_structure_refinement 'SHELXL-97 (Sheldrick, 2008)'
_computing_structure_solution 'SHELXS-97 (Sheldrick, 2008)'
_diffrn_ambient_temperature 120(2)
_diffrn_measured_fraction_theta_full 0.987
_diffrn_measured_fraction_theta_max 0.915
_diffrn_measurement_device_type 'Bruker APEX-II CCD'
_diffrn_measurement_method '\f and \w scans'
_diffrn_radiation_monochromator graphite
_diffrn_radiation_source 'fine-focus sealed tube'
_diffrn_radiation_type MoK\a
_diffrn_radiation_wavelength 0.71073
_diffrn_reflns_av_R_equivalents 0.0214
_diffrn_reflns_av_sigmaI/netI 0.0201
_diffrn_reflns_limit_h_max 11
_diffrn_reflns_limit_h_min -11
_diffrn_reflns_limit_k_max 18
_diffrn_reflns_limit_k_min -19
_diffrn_reflns_limit_l_max 23
_diffrn_reflns_limit_l_min -23
_diffrn_reflns_number 40305
_diffrn_reflns_theta_full 30.00
_diffrn_reflns_theta_max 33.45
_diffrn_reflns_theta_min 1.75
_exptl_absorpt_coefficient_mu 2.380
_exptl_absorpt_correction_T_max 0.6226
_exptl_absorpt_correction_T_min 0.5164
_exptl_absorpt_correction_type multi-scan
_exptl_absorpt_process_details SADABS
_exptl_crystal_colour yellow
_exptl_crystal_density_diffrn 2.037
_exptl_crystal_density_method 'not measured'
_exptl_crystal_description prism
_exptl_crystal_F_000 804
_exptl_crystal_size_max 0.32
_exptl_crystal_size_mid 0.26
_exptl_crystal_size_min 0.22
_refine_diff_density_max 0.646
_refine_diff_density_min -0.545
_refine_diff_density_rms 0.089
_refine_ls_extinction_method none
_refine_ls_goodness_of_fit_ref 1.041
_refine_ls_hydrogen_treatment mixed
_refine_ls_matrix_type full
_refine_ls_number_parameters 403
_refine_ls_number_reflns 9826
_refine_ls_number_restraints 0
_refine_ls_restrained_S_all 1.041
_refine_ls_R_factor_all 0.0234
_refine_ls_R_factor_gt 0.0210
_refine_ls_shift/su_max 0.004
_refine_ls_shift/su_mean 0.000
_refine_ls_structure_factor_coef Fsqd
_refine_ls_weighting_details 'calc w=1/[\s^2^(Fo^2^)+(0.0250P)^2^+0.7000P] where P=(Fo^2^+2Fc^2^)/3'
_refine_ls_weighting_scheme calc
_refine_ls_wR_factor_gt 0.0505
_refine_ls_wR_factor_ref 0.0516
_reflns_number_gt 9163
_reflns_number_total 9826
_reflns_threshold_expression >2sigma(I)
_cod_duplicate_entry 7216671
_cod_data_source_file c4ce00803k2.cif
_cod_data_source_block A4D10
_cod_depositor_comments
;
The following automatic conversions were performed:

'_symmetry_cell_setting' value 'Triclinic' changed to 'triclinic'
according to
/usr/data/users/saulius/crontab/automatic-downloads/current/RSC/lib/dictionaries/cif_core.dic
dictionary named 'cif_core.dic' version 2.4.2 from 2011-04-26.

Automatic conversion script
Id: cif_fix_values 2281 2013-09-26 08:29:07Z andrius 
;
_cod_original_sg_symbol_H-M P-1
_cod_database_code 7217415

loop_
_symmetry_equiv_pos_as_xyz
'x, y, z'
'-x, -y, -z'

loop_
_atom_site_label
_atom_site_type_symbol
_atom_site_fract_x
_atom_site_fract_y
_atom_site_fract_z
_atom_site_U_iso_or_equiv
_atom_site_adp_type
_atom_site_occupancy
_atom_site_symmetry_multiplicity
_atom_site_calc_flag
_atom_site_refinement_flags
N11 N 0.24184(19) 1.17890(11) 0.00542(9) 0.0222(2) Uani 1 1 d .
H11 H 0.185(3) 1.2354(19) -0.0395(16) 0.027 Uiso 1 1 d .
C12 C 0.25510(19) 1.06869(12) 0.01225(10) 0.0188(2) Uani 1 1 d .
N13 N 0.33312(18) 0.99572(11) 0.09334(9) 0.0224(2) Uani 1 1 d .
C14 C 0.3703(2) 1.06354(14) 0.13962(11) 0.0258(3) Uani 1 1 d .
H14 H 0.4266 1.0355 0.2001 0.031 Uiso 1 1 calc R
C15 C 0.3148(2) 1.17681(13) 0.08628(11) 0.0259(3) Uani 1 1 d .
H15 H 0.3247 1.2409 0.1020 0.031 Uiso 1 1 calc R
N21 N 0.12747(18) 1.12081(11) -0.14245(9) 0.0223(2) Uani 1 1 d .
C22 C 0.19486(18) 1.03662(12) -0.06161(10) 0.0183(2) Uani 1 1 d .
C23 C 0.2065(2) 0.92131(13) -0.04926(11) 0.0267(3) Uani 1 1 d .
H23 H 0.2533 0.8638 0.0088 0.032 Uiso 1 1 calc R
N24 N 0.1551(2) 0.88841(12) -0.11523(10) 0.0280(3) Uani 1 1 d .
C25 C 0.0892(2) 0.97212(14) -0.19496(11) 0.0264(3) Uani 1 1 d .
H25 H 0.0515 0.9527 -0.2443 0.032 Uiso 1 1 calc R
C26 C 0.0743(2) 1.08691(14) -0.20781(11) 0.0266(3) Uani 1 1 d .
H26 H 0.0241 1.1437 -0.2654 0.032 Uiso 1 1 calc R
N31 N 1.08176(16) -0.63128(11) 0.73693(9) 0.0190(2) Uani 1 1 d .
H31 H 1.102(3) -0.6970(19) 0.7795(15) 0.023 Uiso 1 1 d .
C32 C 0.99131(17) -0.53396(11) 0.74208(9) 0.0165(2) Uani 1 1 d .
N33 N 0.98639(16) -0.44514(10) 0.66077(8) 0.0187(2) Uani 1 1 d .
C34 C 1.07857(19) -0.48785(13) 0.60083(10) 0.0208(3) Uani 1 1 d .
H34 H 1.0984 -0.4439 0.5369 0.025 Uiso 1 1 calc R
C35 C 1.13761(19) -0.60296(13) 0.64674(10) 0.0213(3) Uani 1 1 d .
H35 H 1.2037 -0.6529 0.6213 0.026 Uiso 1 1 calc R
N41 N 0.95767(18) -0.62467(11) 0.90795(9) 0.0224(2) Uani 1 1 d .
C42 C 0.91019(18) -0.53250(11) 0.82824(10) 0.0171(2) Uani 1 1 d .
C43 C 0.7845(2) -0.44110(13) 0.82766(11) 0.0227(3) Uani 1 1 d .
H43 H 0.7580 -0.3760 0.7705 0.027 Uiso 1 1 calc R
N44 N 0.7004(2) -0.44187(12) 0.90434(10) 0.0285(3) Uani 1 1 d .
C45 C 0.7445(2) -0.53515(14) 0.98290(11) 0.0281(3) Uani 1 1 d .
H45 H 0.6853 -0.5403 1.0389 0.034 Uiso 1 1 calc R
C46 C 0.8738(2) -0.62450(13) 0.98503(11) 0.0270(3) Uani 1 1 d .
H46 H 0.9038 -0.6876 1.0430 0.032 Uiso 1 1 calc R
C51 C 0.47984(18) 0.57690(11) 0.27189(10) 0.0169(2) Uani 1 1 d .
I1 I 0.411680(12) 0.754736(7) 0.200599(6) 0.01908(3) Uani 1 1 d .
C52 C 0.58784(18) 0.51310(12) 0.23067(9) 0.0172(2) Uani 1 1 d .
F52 F 0.64749(13) 0.56529(8) 0.14413(6) 0.02303(17) Uani 1 1 d .
C53 C 0.63785(18) 0.39571(12) 0.27648(9) 0.0169(2) Uani 1 1 d .
F53 F 0.74682(12) 0.33993(7) 0.23353(6) 0.02207(17) Uani 1 1 d .
C54 C 0.58111(17) 0.33558(11) 0.36612(9) 0.0157(2) Uani 1 1 d .
C55 C 0.47321(18) 0.40054(12) 0.40721(9) 0.0165(2) Uani 1 1 d .
F55 F 0.41374(12) 0.34901(8) 0.49354(6) 0.02107(16) Uani 1 1 d .
C56 C 0.42341(17) 0.51781(12) 0.36105(10) 0.0170(2) Uani 1 1 d .
F56 F 0.31823(12) 0.57406(8) 0.40481(7) 0.02307(17) Uani 1 1 d .
C61 C 0.75749(18) -0.02895(12) 0.50795(10) 0.0183(2) Uani 1 1 d .
I2 I 0.855056(11) -0.204345(7) 0.576606(6) 0.01970(3) Uani 1 1 d .
C62 C 0.77122(19) 0.04799(12) 0.54991(10) 0.0197(2) Uani 1 1 d .
F62 F 0.84668(15) 0.01076(9) 0.63605(7) 0.0317(2) Uani 1 1 d .
C63 C 0.71313(18) 0.16445(12) 0.50521(10) 0.0182(2) Uani 1 1 d .
F63 F 0.74041(13) 0.23361(8) 0.54862(6) 0.02429(18) Uani 1 1 d .
C64 C 0.63639(17) 0.21047(11) 0.41536(9) 0.0157(2) Uani 1 1 d .
C65 C 0.61944(17) 0.13279(11) 0.37375(9) 0.0165(2) Uani 1 1 d .
F65 F 0.53994(13) 0.17022(8) 0.28863(6) 0.02266(17) Uani 1 1 d .
C66 C 0.67884(18) 0.01623(12) 0.41888(10) 0.0179(2) Uani 1 1 d .
F66 F 0.65575(13) -0.05353(8) 0.37452(7) 0.02473(18) Uani 1 1 d .

loop_
_atom_site_aniso_label
_atom_site_aniso_U_11
_atom_site_aniso_U_22
_atom_site_aniso_U_33
_atom_site_aniso_U_23
_atom_site_aniso_U_13
_atom_site_aniso_U_12
N11 0.0308(6) 0.0138(5) 0.0197(6) -0.0050(4) -0.0002(5) -0.0004(5)
C12 0.0211(6) 0.0153(6) 0.0190(6) -0.0058(5) 0.0019(5) -0.0016(5)
N13 0.0285(6) 0.0167(5) 0.0207(6) -0.0065(4) -0.0038(5) -0.0002(5)
C14 0.0328(8) 0.0224(7) 0.0225(7) -0.0093(6) -0.0038(6) -0.0024(6)
C15 0.0356(8) 0.0197(6) 0.0251(7) -0.0116(6) -0.0007(6) -0.0040(6)
N21 0.0255(6) 0.0191(6) 0.0180(5) -0.0040(4) -0.0004(4) 0.0013(5)
C22 0.0196(6) 0.0162(6) 0.0166(6) -0.0041(5) 0.0011(4) -0.0015(5)
C23 0.0407(9) 0.0172(6) 0.0202(7) -0.0051(5) -0.0057(6) -0.0024(6)
N24 0.0399(8) 0.0213(6) 0.0227(6) -0.0073(5) -0.0051(5) -0.0068(5)
C25 0.0312(8) 0.0277(7) 0.0206(7) -0.0092(6) -0.0039(5) -0.0050(6)
C26 0.0322(8) 0.0238(7) 0.0193(7) -0.0045(5) -0.0051(5) 0.0003(6)
N31 0.0220(5) 0.0163(5) 0.0160(5) -0.0044(4) 0.0023(4) 0.0006(4)
C32 0.0166(5) 0.0152(5) 0.0157(6) -0.0042(4) 0.0005(4) -0.0009(4)
N33 0.0199(5) 0.0168(5) 0.0162(5) -0.0029(4) -0.0003(4) -0.0025(4)
C34 0.0218(6) 0.0239(7) 0.0155(6) -0.0058(5) 0.0010(5) -0.0047(5)
C35 0.0216(6) 0.0249(7) 0.0178(6) -0.0094(5) 0.0033(5) -0.0017(5)
N41 0.0307(6) 0.0154(5) 0.0181(5) -0.0044(4) 0.0048(5) -0.0004(5)
C42 0.0191(6) 0.0152(5) 0.0169(6) -0.0060(5) 0.0021(4) -0.0030(4)
C43 0.0261(7) 0.0189(6) 0.0208(6) -0.0068(5) 0.0011(5) 0.0016(5)
N44 0.0344(7) 0.0244(6) 0.0262(7) -0.0119(5) 0.0065(5) 0.0022(5)
C45 0.0397(9) 0.0246(7) 0.0216(7) -0.0115(6) 0.0099(6) -0.0041(6)
C46 0.0414(9) 0.0188(6) 0.0178(6) -0.0046(5) 0.0072(6) -0.0038(6)
C51 0.0178(6) 0.0148(5) 0.0179(6) -0.0064(5) -0.0009(4) -0.0011(4)
I1 0.02097(4) 0.01438(4) 0.01997(4) -0.00536(3) -0.00235(3) 0.00020(3)
C52 0.0208(6) 0.0160(6) 0.0137(5) -0.0044(4) 0.0012(4) -0.0028(5)
F52 0.0327(5) 0.0196(4) 0.0142(4) -0.0041(3) 0.0056(3) -0.0036(3)
C53 0.0185(6) 0.0169(6) 0.0156(6) -0.0071(5) 0.0022(4) -0.0015(4)
F53 0.0269(4) 0.0187(4) 0.0201(4) -0.0087(3) 0.0074(3) 0.0002(3)
C54 0.0163(5) 0.0145(5) 0.0161(5) -0.0060(4) 0.0009(4) -0.0019(4)
C55 0.0171(5) 0.0173(6) 0.0162(6) -0.0071(5) 0.0034(4) -0.0043(4)
F55 0.0244(4) 0.0215(4) 0.0175(4) -0.0072(3) 0.0076(3) -0.0061(3)
C56 0.0161(5) 0.0162(6) 0.0203(6) -0.0093(5) 0.0022(4) -0.0015(4)
F56 0.0245(4) 0.0203(4) 0.0272(4) -0.0136(4) 0.0078(3) -0.0006(3)
C61 0.0165(5) 0.0145(5) 0.0209(6) -0.0037(5) 0.0007(4) -0.0017(4)
I2 0.01543(4) 0.01472(4) 0.02405(5) -0.00224(3) 0.00054(3) -0.00186(3)
C62 0.0200(6) 0.0197(6) 0.0160(6) -0.0031(5) -0.0039(4) -0.0026(5)
F62 0.0427(6) 0.0258(5) 0.0215(4) -0.0041(4) -0.0146(4) -0.0005(4)
C63 0.0196(6) 0.0182(6) 0.0181(6) -0.0081(5) -0.0001(4) -0.0038(5)
F63 0.0318(5) 0.0218(4) 0.0220(4) -0.0112(3) -0.0051(3) -0.0034(4)
C64 0.0156(5) 0.0149(5) 0.0161(6) -0.0056(4) 0.0013(4) -0.0019(4)
C65 0.0169(5) 0.0161(5) 0.0156(5) -0.0054(4) -0.0008(4) -0.0009(4)
F65 0.0299(4) 0.0205(4) 0.0170(4) -0.0075(3) -0.0057(3) -0.0001(3)
C66 0.0184(6) 0.0166(6) 0.0199(6) -0.0083(5) 0.0017(4) -0.0027(4)
F66 0.0337(5) 0.0177(4) 0.0252(4) -0.0114(3) -0.0009(4) -0.0023(3)

loop_
_atom_type_symbol
_atom_type_description
_atom_type_scat_dispersion_real
_atom_type_scat_dispersion_imag
_atom_type_scat_source
C C 0.0033 0.0016 'International Tables Vol C Tables 4.2.6.8 and 6.1.1.4'
H H 0.0000 0.0000 'International Tables Vol C Tables 4.2.6.8 and 6.1.1.4'
N N 0.0061 0.0033 'International Tables Vol C Tables 4.2.6.8 and 6.1.1.4'
F F 0.0171 0.0103 'International Tables Vol C Tables 4.2.6.8 and 6.1.1.4'
I I -0.4742 1.8119 'International Tables Vol C Tables 4.2.6.8 and 6.1.1.4'

loop_
_geom_angle_atom_site_label_1
_geom_angle_atom_site_label_2
_geom_angle_atom_site_label_3
_geom_angle
C12 N11 C15 107.59(12)
C12 N11 H11 122.9(15)
C15 N11 H11 129.1(15)
N13 C12 N11 111.15(13)
N13 C12 C22 125.27(13)
N11 C12 C22 123.56(13)
C12 N13 C14 105.21(12)
C12 N13 I1 140.10(10)
C14 N13 I1 114.36(9)
C15 C14 N13 110.29(14)
C15 C14 H14 124.9
N13 C14 H14 124.9
C14 C15 N11 105.75(13)
C14 C15 H15 127.1
N11 C15 H15 127.1
C26 N21 C22 116.20(13)
N21 C22 C23 120.50(14)
N21 C22 C12 118.55(13)
C23 C22 C12 120.95(13)
N24 C23 C22 122.86(14)
N24 C23 H23 118.6
C22 C23 H23 118.6
C23 N24 C25 116.24(14)
N24 C25 C26 121.61(15)
N24 C25 H25 119.2
C26 C25 H25 119.2
N21 C26 C25 122.57(14)
N21 C26 H26 118.7
C25 C26 H26 118.7
C32 N31 C35 107.12(12)
C32 N31 H31 128.3(14)
C35 N31 H31 124.6(14)
N33 C32 N31 111.65(12)
N33 C32 C42 126.14(12)
N31 C32 C42 122.21(12)
C32 N33 C34 105.22(12)
C32 N33 I2 140.81(10)
C34 N33 I2 113.96(9)
C35 C34 N33 110.16(12)
C35 C34 H34 124.9
N33 C34 H34 124.9
C34 C35 N31 105.85(13)
C34 C35 H35 127.1
N31 C35 H35 127.1
C46 N41 C42 116.13(13)
N41 C42 C43 121.26(13)
N41 C42 C32 117.21(12)
C43 C42 C32 121.50(12)
N44 C43 C42 122.30(14)
N44 C43 H43 118.8
C42 C43 H43 118.8
C43 N44 C45 116.20(14)
N44 C45 C46 121.96(14)
N44 C45 H45 119.0
C46 C45 H45 119.0
N41 C46 C45 122.07(14)
N41 C46 H46 119.0
C45 C46 H46 119.0
C56 C51 C52 117.05(12)
C56 C51 I1 122.73(10)
C52 C51 I1 120.22(10)
C51 I1 N13 176.11(5)
F52 C52 C53 118.23(12)
F52 C52 C51 120.06(12)
C53 C52 C51 121.71(12)
F53 C53 C52 118.54(12)
F53 C53 C54 119.88(12)
C52 C53 C54 121.57(12)
C53 C54 C55 116.32(12)
C53 C54 C64 121.48(12)
C55 C54 C64 122.18(12)
F55 C55 C56 118.23(12)
F55 C55 C54 119.91(12)
C56 C55 C54 121.86(12)
F56 C56 C55 118.35(12)
F56 C56 C51 120.16(12)
C55 C56 C51 121.49(12)
C62 C61 C66 116.61(12)
C62 C61 I2 120.96(10)
C66 C61 I2 122.42(11)
C61 I2 N33 176.87(5)
F62 C62 C63 117.67(13)
F62 C62 C61 120.09(12)
C63 C62 C61 122.22(13)
F63 C63 C62 118.36(12)
F63 C63 C64 120.15(12)
C62 C63 C64 121.42(13)
C63 C64 C65 116.41(12)
C63 C64 C54 121.35(12)
C65 C64 C54 122.22(12)
F65 C65 C66 118.37(12)
F65 C65 C64 119.81(12)
C66 C65 C64 121.80(12)
F66 C66 C61 120.19(12)
F66 C66 C65 118.27(12)
C61 C66 C65 121.52(13)

loop_
_geom_bond_atom_site_label_1
_geom_bond_atom_site_label_2
_geom_bond_distance
N11 C12 1.3549(19)
N11 C15 1.370(2)
N11 H11 0.85(2)
C12 N13 1.3293(18)
C12 C22 1.456(2)
N13 C14 1.377(2)
N13 I1 2.8484(12)
C14 C15 1.365(2)
C14 H14 0.9500
C15 H15 0.9500
N21 C26 1.334(2)
N21 C22 1.3465(18)
C22 C23 1.395(2)
C23 N24 1.329(2)
C23 H23 0.9500
N24 C25 1.330(2)
C25 C26 1.385(2)
C25 H25 0.9500
C26 H26 0.9500
N31 C32 1.3579(18)
N31 C35 1.3714(19)
N31 H31 0.84(2)
C32 N33 1.3237(17)
C32 C42 1.4597(19)
N33 C34 1.3761(19)
N33 I2 2.8625(12)
C34 C35 1.370(2)
C34 H34 0.9500
C35 H35 0.9500
N41 C46 1.339(2)
N41 C42 1.3450(18)
C42 C43 1.3948(19)
C43 N44 1.331(2)
C43 H43 0.9500
N44 C45 1.337(2)
C45 C46 1.385(2)
C45 H45 0.9500
C46 H46 0.9500
C51 C56 1.3836(19)
C51 C52 1.3875(19)
C51 I1 2.0914(13)
C52 F52 1.3450(16)
C52 C53 1.3829(19)
C53 F53 1.3427(15)
C53 C54 1.3931(18)
C54 C55 1.3958(18)
C54 C64 1.4766(19)
C55 F55 1.3405(15)
C55 C56 1.3820(19)
C56 F56 1.3400(15)
C61 C62 1.383(2)
C61 C66 1.384(2)
C61 I2 2.0969(13)
C62 F62 1.3420(16)
C62 C63 1.3809(19)
C63 F63 1.3359(16)
C63 C64 1.3884(19)
C64 C65 1.3928(19)
C65 F65 1.3410(15)
C65 C66 1.3845(19)
C66 F66 1.3455(16)

loop_
_geom_hbond_atom_site_label_D
_geom_hbond_atom_site_label_H
_geom_hbond_atom_site_label_A
_geom_hbond_distance_DH
_geom_hbond_distance_HA
_geom_hbond_distance_DA
_geom_hbond_angle_DHA
_geom_hbond_site_symmetry_A
N11 H11 N41 0.85(2) 2.22(2) 2.9877(18) 150(2) 1_474
N31 H31 N21 0.84(2) 2.14(2) 2.9552(18) 163(2) 1_636

loop_
_geom_torsion_atom_site_label_1
_geom_torsion_atom_site_label_2
_geom_torsion_atom_site_label_3
_geom_torsion_atom_site_label_4
_geom_torsion
C15 N11 C12 N13 -0.09(18)
C15 N11 C12 C22 -178.63(14)
N11 C12 N13 C14 0.09(18)
C22 C12 N13 C14 178.60(14)
N11 C12 N13 I1 172.64(11)
C22 C12 N13 I1 -8.8(3)
C12 N13 C14 C15 -0.05(19)
I1 N13 C14 C15 -174.82(11)
N13 C14 C15 N11 0.0(2)
C12 N11 C15 C14 0.06(18)
C26 N21 C22 C23 0.0(2)
C26 N21 C22 C12 179.99(14)
N13 C12 C22 N21 -176.09(14)
N11 C12 C22 N21 2.2(2)
N13 C12 C22 C23 3.9(2)
N11 C12 C22 C23 -177.79(15)
N21 C22 C23 N24 0.8(3)
C12 C22 C23 N24 -179.16(16)
C22 C23 N24 C25 -0.6(3)
C23 N24 C25 C26 -0.4(3)
C22 N21 C26 C25 -1.0(2)
N24 C25 C26 N21 1.3(3)
C35 N31 C32 N33 -0.17(17)
C35 N31 C32 C42 179.17(13)
N31 C32 N33 C34 -0.13(16)
C42 C32 N33 C34 -179.44(13)
N31 C32 N33 I2 -178.91(10)
C42 C32 N33 I2 1.8(2)
C32 N33 C34 C35 0.38(17)
I2 N33 C34 C35 179.54(10)
N33 C34 C35 N31 -0.49(17)
C32 N31 C35 C34 0.40(17)
C46 N41 C42 C43 1.9(2)
C46 N41 C42 C32 -176.12(14)
N33 C32 C42 N41 -167.43(14)
N31 C32 C42 N41 13.3(2)
N33 C32 C42 C43 14.5(2)
N31 C32 C42 C43 -164.70(14)
N41 C42 C43 N44 -2.6(2)
C32 C42 C43 N44 175.31(15)
C42 C43 N44 C45 0.7(3)
C43 N44 C45 C46 1.7(3)
C42 N41 C46 C45 0.5(2)
N44 C45 C46 N41 -2.5(3)
C56 C51 C52 F52 -179.92(12)
I1 C51 C52 F52 -0.77(18)
C56 C51 C52 C53 -0.3(2)
I1 C51 C52 C53 178.90(11)
F52 C52 C53 F53 1.6(2)
C51 C52 C53 F53 -178.07(13)
F52 C52 C53 C54 -179.85(13)
C51 C52 C53 C54 0.5(2)
F53 C53 C54 C55 177.78(12)
C52 C53 C54 C55 -0.7(2)
F53 C53 C54 C64 -0.7(2)
C52 C53 C54 C64 -179.26(13)
C53 C54 C55 F55 -179.73(12)
C64 C54 C55 F55 -1.2(2)
C53 C54 C55 C56 0.9(2)
C64 C54 C55 C56 179.35(13)
F55 C55 C56 F56 -0.03(19)
C54 C55 C56 F56 179.39(12)
F55 C55 C56 C51 179.89(12)
C54 C55 C56 C51 -0.7(2)
C52 C51 C56 F56 -179.73(12)
I1 C51 C56 F56 1.14(18)
C52 C51 C56 C55 0.4(2)
I1 C51 C56 C55 -178.78(10)
C66 C61 C62 F62 -179.67(13)
I2 C61 C62 F62 -0.47(19)
C66 C61 C62 C63 -1.3(2)
I2 C61 C62 C63 177.95(11)
F62 C62 C63 F63 2.2(2)
C61 C62 C63 F63 -176.28(13)
F62 C62 C63 C64 178.86(13)
C61 C62 C63 C64 0.4(2)
F63 C63 C64 C65 177.42(12)
C62 C63 C64 C65 0.8(2)
F63 C63 C64 C54 -0.8(2)
C62 C63 C64 C54 -177.42(13)
C53 C54 C64 C63 126.79(15)
C55 C54 C64 C63 -51.64(19)
C53 C54 C64 C65 -51.33(19)
C55 C54 C64 C65 130.24(15)
C63 C64 C65 F65 177.24(12)
C54 C64 C65 F65 -4.6(2)
C63 C64 C65 C66 -1.1(2)
C54 C64 C65 C66 177.07(13)
C62 C61 C66 F66 -177.98(13)
I2 C61 C66 F66 2.83(19)
C62 C61 C66 C65 0.9(2)
I2 C61 C66 C65 -178.28(10)
F65 C65 C66 F66 0.81(19)
C64 C65 C66 F66 179.20(12)
F65 C65 C66 C61 -178.11(13)
C64 C65 C66 C61 0.3(2)
